data_7155164
loop_
_publ_author_name
'Lau, Yan-Fung'
'Chan, Chun-Ming'
'Zhou, Zhongyuan'
'Yu, Wing-Yiu'

_publ_section_title
;
 Cp*Rh(iii)-catalyzed electrophilic amination of arylboronic acids with
 azo compounds for synthesis of arylhydrazides.
;
_journal_issue 28
_journal_name_full 'Organic &amp; biomolecular chemistry'
_journal_page_first 6821
_journal_page_last 6825
_journal_paper_doi 10.1039/c6ob00719h
_journal_volume 14
_journal_year 2016
_chemical_formula_sum 'C34 H35 Br P Rh'
_chemical_formula_weight 657.41
_chemical_name_systematic 'Rhodium,bromo-(1,2,3,4,5-pentamethylcyclopentadienyl)phenyl(triphenylphosphine) complex'
_space_group_IT_number 2
_symmetry_cell_setting triclinic
_symmetry_space_group_name_Hall '-P 1'
_symmetry_space_group_name_H-M 'P -1'
_atom_sites_solution_hydrogens geom
_atom_sites_solution_primary direct
_atom_sites_solution_secondary difmap
_audit_creation_method SHELXL-97
_audit_update_record
;
2016-05-12 deposited with the CCDC.
2016-05-26 downloaded from the CCDC.
;
_cell_angle_alpha 104.905(2)
_cell_angle_beta 100.8330(10)
_cell_angle_gamma 98.7530(10)
_cell_formula_units_Z 4
_cell_length_a 10.4383(2)
_cell_length_b 15.6767(4)
_cell_length_c 19.2505(5)
_cell_measurement_reflns_used 7965
_cell_measurement_temperature 296(2)
_cell_measurement_theta_max 22.04
_cell_measurement_theta_min 2.27
_cell_volume 2922.39(13)
_computing_cell_refinement 'Bruker APEXII'
_computing_data_collection 'Bruker APEXII'
_computing_data_reduction 'Bruker SAINT'
_computing_molecular_graphics 'Bruker SHELXTL'
_computing_publication_material 'Bruker SHELXTL'
_computing_structure_refinement 'SHELXL-97 (Sheldrick, 1997)'
_computing_structure_solution 'SHELXS-97 (Sheldrick, 1990)'
_diffrn_ambient_temperature 296(2)
_diffrn_measured_fraction_theta_full 0.996
_diffrn_measured_fraction_theta_max 0.996
_diffrn_measurement_device_type 'Bruker APEXII CCD area detector'
_diffrn_measurement_method 'phi and omega scans'
_diffrn_radiation_monochromator graphite
_diffrn_radiation_source 'fine-focus sealed tube'
_diffrn_radiation_type MoK\a
_diffrn_radiation_wavelength 0.71073
_diffrn_reflns_av_R_equivalents 0.0940
_diffrn_reflns_av_sigmaI/netI 0.0777
_diffrn_reflns_limit_h_max 13
_diffrn_reflns_limit_h_min -13
_diffrn_reflns_limit_k_max 20
_diffrn_reflns_limit_k_min -20
_diffrn_reflns_limit_l_max 24
_diffrn_reflns_limit_l_min -25
_diffrn_reflns_number 80719
_diffrn_reflns_theta_full 27.52
_diffrn_reflns_theta_max 27.52
_diffrn_reflns_theta_min 1.38
_exptl_absorpt_coefficient_mu 2.027
_exptl_absorpt_correction_T_max 0.7456
_exptl_absorpt_correction_T_min 0.6642
_exptl_absorpt_correction_type multi-scan
_exptl_absorpt_process_details 'SAINT ver 7.34; Bruker SADABS'
_exptl_crystal_colour gold
_exptl_crystal_density_diffrn 1.494
_exptl_crystal_density_method 'not measured'
_exptl_crystal_description PLATE
_exptl_crystal_F_000 1336
_exptl_crystal_recrystallization_method 'Vapour deposition'
_exptl_crystal_size_max 0.32
_exptl_crystal_size_mid 0.18
_exptl_crystal_size_min 0.10
_refine_diff_density_max 1.184
_refine_diff_density_min -1.313
_refine_diff_density_rms 0.174
_refine_ls_extinction_method none
_refine_ls_goodness_of_fit_ref 1.003
_refine_ls_hydrogen_treatment mixed
_refine_ls_matrix_type full
_refine_ls_number_parameters 667
_refine_ls_number_reflns 13409
_refine_ls_number_restraints 6
_refine_ls_restrained_S_all 1.002
_refine_ls_R_factor_all 0.1487
_refine_ls_R_factor_gt 0.0825
_refine_ls_shift/su_max 0.052
_refine_ls_shift/su_mean 0.002
_refine_ls_structure_factor_coef Fsqd
_refine_ls_weighting_details 'calc w=1/[\s^2^(Fo^2^)+(0.0810P)^2^+34.1308P] where P=(Fo^2^+2Fc^2^)/3'
_refine_ls_weighting_scheme calc
_refine_ls_wR_factor_gt 0.2105
_refine_ls_wR_factor_ref 0.2502
_reflns_number_gt 7637
_reflns_number_total 13409
_reflns_threshold_expression >2sigma(I)
_cod_data_source_file c6ob00719h2.cif
_cod_data_source_block lyf5
_cod_depositor_comments
;
The following automatic conversions were performed:

'_symmetry_cell_setting' value 'Triclinic' changed to 'triclinic'
according to
/usr/data/users/saulius/crontab/automatic-downloads/rss-feeds/RSC/lib/dictionaries/cif_core.dic
dictionary named 'cif_core.dic' version 2.4.2 from 2011-04-26.

Automatic conversion script
Id: cif_fix_values 4268 2015-11-12 08:31:59Z antanas 

 Adding full bibliography for 7155163--7155166.cif.
;
_cod_original_cell_volume 2922.39(12)
_cod_original_sg_symbol_H-M P-1
_cod_database_code 7155164

loop_
_symmetry_equiv_pos_as_xyz
'x, y, z'
'-x, -y, -z'

loop_
_atom_site_label
_atom_site_type_symbol
_atom_site_fract_x
_atom_site_fract_y
_atom_site_fract_z
_atom_site_U_iso_or_equiv
_atom_site_adp_type
_atom_site_occupancy
_atom_site_symmetry_multiplicity
_atom_site_calc_flag
_atom_site_refinement_flags
Rh1 Rh 0.28417(3) 0.79345(2) 0.29819(2) 0.03529(10) Uani 1 1 d .
Br1 Br 0.14803(9) 0.66026(6) 0.31587(5) 0.0976(3) Uani 1 1 d .
P1 P 0.09375(11) 0.82743(8) 0.23999(7) 0.0357(3) Uani 1 1 d .
C1 C 0.4567(5) 0.9069(4) 0.3349(3) 0.0472(15) Uani 1 1 d .
C2 C 0.5060(5) 0.8270(4) 0.3381(3) 0.0490(16) Uani 1 1 d .
C3 C 0.4518(5) 0.7928(4) 0.3898(3) 0.0530(17) Uani 1 1 d .
C4 C 0.3753(5) 0.8540(4) 0.4228(3) 0.0503(16) Uani 1 1 d .
C5 C 0.3806(5) 0.9249(4) 0.3913(3) 0.0504(16) Uani 1 1 d .
C6 C 0.5098(6) 0.9708(4) 0.2967(4) 0.064(2) Uani 1 1 d .
H6A H 0.5880 1.0125 0.3293 0.096 Uiso 1 1 calc R
H6B H 0.4432 1.0035 0.2833 0.096 Uiso 1 1 calc R
H6C H 0.5323 0.9377 0.2529 0.096 Uiso 1 1 calc R
C7 C 0.6000(5) 0.7895(4) 0.2947(4) 0.064(2) Uani 1 1 d .
H7A H 0.6902 0.8140 0.3231 0.095 Uiso 1 1 calc R
H7B H 0.5883 0.8053 0.2493 0.095 Uiso 1 1 calc R
H7C H 0.5818 0.7249 0.2838 0.095 Uiso 1 1 calc R
C8 C 0.4785(7) 0.7097(4) 0.4115(4) 0.075(2) Uani 1 1 d .
H8A H 0.5547 0.7267 0.4527 0.113 Uiso 1 1 calc R
H8B H 0.4957 0.6672 0.3704 0.113 Uiso 1 1 calc R
H8C H 0.4021 0.6826 0.4253 0.113 Uiso 1 1 calc R
C9 C 0.3087(7) 0.8421(5) 0.4842(3) 0.076(2) Uani 1 1 d .
H9A H 0.3688 0.8737 0.5313 0.114 Uiso 1 1 calc R
H9B H 0.2860 0.7790 0.4802 0.114 Uiso 1 1 calc R
H9C H 0.2291 0.8660 0.4800 0.114 Uiso 1 1 calc R
C10 C 0.3324(6) 1.0100(4) 0.4155(4) 0.068(2) Uani 1 1 d .
H10A H 0.3982 1.0520 0.4566 0.101 Uiso 1 1 calc R
H10B H 0.2504 0.9969 0.4302 0.101 Uiso 1 1 calc R
H10C H 0.3175 1.0358 0.3753 0.101 Uiso 1 1 calc R
C11 C 0.3049(4) 0.7278(3) 0.1944(3) 0.0397(13) Uani 1 1 d .
C12 C 0.3351(5) 0.7732(4) 0.1452(3) 0.0435(14) Uani 1 1 d .
H12A H 0.3405 0.8352 0.1576 0.052 Uiso 1 1 calc R
C13 C 0.3577(6) 0.7290(4) 0.0775(3) 0.0572(18) Uani 1 1 d .
H13A H 0.3775 0.7619 0.0455 0.069 Uiso 1 1 calc R
C14 C 0.3513(6) 0.6385(4) 0.0573(3) 0.0609(19) Uani 1 1 d .
H14A H 0.3651 0.6091 0.0117 0.073 Uiso 1 1 calc R
C15 C 0.3246(5) 0.5917(4) 0.1051(4) 0.0612(19) Uani 1 1 d .
H15A H 0.3212 0.5298 0.0919 0.073 Uiso 1 1 calc R
C16 C 0.3017(5) 0.6346(4) 0.1743(3) 0.0505(16) Uani 1 1 d .
H16A H 0.2846 0.6014 0.2065 0.061 Uiso 1 1 calc R
C17 C 0.1138(5) 0.8984(3) 0.1797(3) 0.0413(13) Uani 1 1 d .
C18 C 0.0650(5) 0.8673(4) 0.1039(3) 0.0516(16) Uani 1 1 d .
H18A H 0.0133 0.8092 0.0824 0.062 Uiso 1 1 calc R
C19 C 0.0920(7) 0.9218(4) 0.0589(3) 0.070(2) Uani 1 1 d .
H19A H 0.0589 0.8998 0.0079 0.084 Uiso 1 1 calc R
C20 C 0.1664(7) 1.0065(4) 0.0899(4) 0.075(2) Uani 1 1 d .
H20A H 0.1841 1.0429 0.0601 0.090 Uiso 1 1 calc R
C21 C 0.2157(7) 1.0389(4) 0.1645(4) 0.074(2) Uani 1 1 d .
H21A H 0.2647 1.0978 0.1854 0.088 Uiso 1 1 calc R
C22 C 0.1939(6) 0.9856(4) 0.2093(3) 0.0576(17) Uani 1 1 d .
H22A H 0.2326 1.0075 0.2598 0.069 Uiso 1 1 calc R
C23 C -0.0451(4) 0.7369(3) 0.1802(2) 0.0367(12) Uani 1 1 d .
C24 C -0.1758(5) 0.7503(4) 0.1739(3) 0.0507(16) Uani 1 1 d .
H24A H -0.1905 0.8036 0.2029 0.061 Uiso 1 1 calc R
C25 C -0.2824(5) 0.6875(4) 0.1266(3) 0.0604(19) Uani 1 1 d .
H25A H -0.3681 0.6985 0.1229 0.072 Uiso 1 1 calc R
C26 C -0.2622(6) 0.6079(4) 0.0845(3) 0.0601(19) Uani 1 1 d .
H26A H -0.3343 0.5645 0.0523 0.072 Uiso 1 1 calc R
C27 C -0.1360(6) 0.5925(4) 0.0898(3) 0.0554(18) Uani 1 1 d .
H27A H -0.1224 0.5389 0.0607 0.067 Uiso 1 1 calc R
C28 C -0.0284(5) 0.6561(4) 0.1382(3) 0.0481(16) Uani 1 1 d .
H28A H 0.0567 0.6438 0.1423 0.058 Uiso 1 1 calc R
C29 C 0.0131(5) 0.8903(3) 0.3075(3) 0.0444(15) Uani 1 1 d .
C30 C -0.0046(5) 0.8567(4) 0.3656(3) 0.0561(17) Uani 1 1 d .
H30A H 0.0269 0.8054 0.3701 0.067 Uiso 1 1 calc R
C31 C -0.0685(6) 0.8986(5) 0.4171(3) 0.074(2) Uani 1 1 d .
H31A H -0.0790 0.8765 0.4566 0.089 Uiso 1 1 calc R
C32 C -0.1156(7) 0.9723(5) 0.4094(4) 0.079(2) Uani 1 1 d .
H32A H -0.1587 1.0005 0.4441 0.095 Uiso 1 1 calc R
C33 C -0.1016(7) 1.0063(4) 0.3524(4) 0.074(2) Uani 1 1 d .
H33A H -0.1354 1.0566 0.3476 0.089 Uiso 1 1 calc R
C34 C -0.0364(6) 0.9648(4) 0.3017(4) 0.0597(18) Uani 1 1 d .
H34A H -0.0258 0.9879 0.2628 0.072 Uiso 1 1 calc R
Rh2 Rh 0.64523(4) 0.34322(3) 0.28816(2) 0.04522(12) Uani 1 1 d .
Br2 Br 0.54188(10) 0.21940(6) 0.33224(5) 0.1046(3) Uani 1 1 d .
P2 P 0.79234(14) 0.25931(9) 0.24277(8) 0.0460(4) Uani 1 1 d .
C35 C 0.7904(6) 0.4718(4) 0.3663(4) 0.0614(19) Uani 1 1 d .
C36 C 0.6948(7) 0.4444(4) 0.4020(4) 0.067(2) Uani 1 1 d .
C37 C 0.5654(7) 0.4452(4) 0.3606(4) 0.076(2) Uani 1 1 d .
C38 C 0.5831(7) 0.4746(4) 0.2998(4) 0.071(2) Uani 1 1 d .
C39 C 0.7218(7) 0.4857(4) 0.2978(4) 0.069(2) Uani 1 1 d .
C40 C 0.9368(7) 0.4962(5) 0.3957(4) 0.075(2) Uani 1 1 d .
H40A H 0.9618 0.5568 0.4284 0.112 Uiso 1 1 calc R
H40B H 0.9799 0.4924 0.3554 0.112 Uiso 1 1 calc R
H40C H 0.9639 0.4553 0.4222 0.112 Uiso 1 1 calc R
C41 C 0.7202(9) 0.4256(6) 0.4754(4) 0.099(3) Uani 1 1 d .
H41A H 0.7382 0.4813 0.5144 0.148 Uiso 1 1 calc R
H41B H 0.7956 0.3976 0.4803 0.148 Uiso 1 1 calc R
H41C H 0.6430 0.3860 0.4783 0.148 Uiso 1 1 calc R
C42 C 0.4379(8) 0.4278(6) 0.3833(5) 0.118(4) Uani 1 1 d .
H42A H 0.4268 0.4825 0.4157 0.177 Uiso 1 1 calc R
H42B H 0.4395 0.3825 0.4086 0.177 Uiso 1 1 calc R
H42C H 0.3649 0.4071 0.3402 0.177 Uiso 1 1 calc R
C43 C 0.4758(8) 0.4951(5) 0.2433(6) 0.117(4) Uani 1 1 d .
H43A H 0.4662 0.5562 0.2619 0.175 Uiso 1 1 calc R
H43B H 0.3922 0.4545 0.2355 0.175 Uiso 1 1 calc R
H43C H 0.5021 0.4875 0.1972 0.175 Uiso 1 1 calc R
C44 C 0.7841(8) 0.5275(4) 0.2485(4) 0.091(3) Uani 1 1 d .
H44A H 0.8077 0.5919 0.2701 0.137 Uiso 1 1 calc R
H44B H 0.7222 0.5129 0.2013 0.137 Uiso 1 1 calc R
H44C H 0.8629 0.5050 0.2420 0.137 Uiso 1 1 calc R
C45 C 0.5063(5) 0.2983(4) 0.1882(3) 0.0517(16) Uani 1 1 d .
C46 C 0.3719(6) 0.2700(4) 0.1873(3) 0.0572(17) Uani 1 1 d .
H46A H 0.3508 0.2612 0.2302 0.069 Uiso 1 1 calc R
C47 C 0.2708(6) 0.2549(4) 0.1267(4) 0.065(2) Uani 1 1 d .
H47A H 0.1829 0.2377 0.1293 0.078 Uiso 1 1 calc R
C48 C 0.2971(7) 0.2646(5) 0.0632(4) 0.075(2) Uani 1 1 d .
H48A H 0.2281 0.2523 0.0213 0.089 Uiso 1 1 calc R
C49 C 0.4272(7) 0.2930(5) 0.0608(4) 0.078(2) Uani 1 1 d .
H49A H 0.4464 0.3016 0.0175 0.093 Uiso 1 1 calc R
C50 C 0.5309(6) 0.3091(5) 0.1237(3) 0.068(2) Uani 1 1 d .
H50A H 0.6185 0.3275 0.1213 0.081 Uiso 1 1 calc R
C51 C 0.8874(5) 0.3062(3) 0.1850(3) 0.0492(15) Uani 1 1 d .
C52 C 0.9925(7) 0.3790(4) 0.2184(4) 0.074(2) Uani 1 1 d .
H52A H 1.0198 0.4009 0.2697 0.089 Uiso 1 1 calc R
C53 C 1.0591(7) 0.4203(5) 0.1736(4) 0.088(2) Uani 1 1 d .
H53A H 1.1277 0.4710 0.1959 0.105 Uiso 1 1 calc R
C54 C 1.0236(6) 0.3866(4) 0.0985(4) 0.0715(19) Uani 1 1 d .
H54A H 1.0688 0.4132 0.0696 0.086 Uiso 1 1 calc R
C55 C 0.9236(6) 0.3153(5) 0.0670(3) 0.0688(19) Uani 1 1 d .
H55A H 0.8988 0.2931 0.0156 0.083 Uiso 1 1 calc R
C56 C 0.8540(6) 0.2722(4) 0.1086(3) 0.0580(18) Uani 1 1 d .
H56A H 0.7862 0.2212 0.0851 0.070 Uiso 1 1 calc R
C57 C 0.7308(6) 0.1397(4) 0.1864(3) 0.0532(17) Uani 1 1 d .
C58 C 0.5968(6) 0.1029(4) 0.1613(3) 0.0615(19) Uani 1 1 d .
H58A H 0.5350 0.1370 0.1747 0.074 Uiso 1 1 calc R
C59 C 0.5542(8) 0.0148(5) 0.1160(5) 0.086(3) Uani 1 1 d .
H59A H 0.4632 -0.0099 0.0993 0.103 Uiso 1 1 calc R
C60 C 0.6415(8) -0.0361(4) 0.0955(5) 0.088(3) Uani 1 1 d .
H60A H 0.6110 -0.0950 0.0646 0.105 Uiso 1 1 calc R
C61 C 0.7747(8) -0.0002(5) 0.1205(5) 0.093(3) Uani 1 1 d .
H61A H 0.8358 -0.0347 0.1066 0.112 Uiso 1 1 calc R
C62 C 0.8186(7) 0.0865(5) 0.1661(4) 0.082(3) Uani 1 1 d .
H62A H 0.9098 0.1100 0.1837 0.099 Uiso 1 1 calc R
C63 C 0.9254(5) 0.2509(4) 0.3178(3) 0.0515(16) Uani 1 1 d D
C64 C 1.0534(6) 0.2406(5) 0.3084(4) 0.078(2) Uani 1 1 d D
H64A H 1.0730 0.2375 0.2627 0.093 Uiso 1 1 calc R
C65 C 1.1500(7) 0.2352(5) 0.3657(4) 0.092(3) Uani 1 1 d D
H65A H 1.2327 0.2256 0.3581 0.110 Uiso 1 1 calc R
C66 C 1.1231(7) 0.2439(5) 0.4341(4) 0.093(3) Uani 1 1 d D
H66A H 1.1896 0.2440 0.4738 0.112 Uiso 1 1 calc R
C67 C 0.9983(7) 0.2526(5) 0.4439(4) 0.078(2) Uani 1 1 d D
H67A H 0.9795 0.2558 0.4898 0.093 Uiso 1 1 calc R
C68 C 0.9000(6) 0.2568(4) 0.3863(3) 0.0610(18) Uani 1 1 d D
H68A H 0.8163 0.2636 0.3939 0.073 Uiso 1 1 calc R

loop_
_atom_site_aniso_label
_atom_site_aniso_U_11
_atom_site_aniso_U_22
_atom_site_aniso_U_33
_atom_site_aniso_U_23
_atom_site_aniso_U_13
_atom_site_aniso_U_12
Rh1 0.02952(16) 0.03675(17) 0.03699(17) 0.01059(14) 0.00453(13) 0.00388(13)
Br1 0.0876(5) 0.0906(5) 0.1122(6) 0.0396(4) 0.0201(4) -0.0002(4)
P1 0.0302(5) 0.0376(6) 0.0358(6) 0.0075(5) 0.0052(4) 0.0056(5)
C1 0.034(2) 0.050(3) 0.048(3) 0.008(2) 0.004(2) -0.004(2)
C2 0.027(2) 0.057(3) 0.047(3) 0.001(2) -0.001(2) -0.002(2)
C3 0.036(2) 0.065(3) 0.051(3) 0.018(3) -0.004(2) 0.006(2)
C4 0.043(3) 0.070(3) 0.029(2) 0.012(2) -0.004(2) 0.007(2)
C5 0.037(2) 0.051(3) 0.044(3) -0.004(2) -0.001(2) -0.002(2)
C6 0.054(3) 0.057(3) 0.072(4) 0.020(3) 0.006(3) -0.007(3)
C7 0.034(3) 0.072(4) 0.069(4) 0.001(3) 0.008(3) 0.003(3)
C8 0.073(4) 0.082(4) 0.077(4) 0.040(3) 0.002(3) 0.027(3)
C9 0.071(4) 0.109(5) 0.048(3) 0.022(3) 0.014(3) 0.019(4)
C10 0.054(3) 0.060(4) 0.066(4) -0.010(3) 0.000(3) 0.014(3)
C11 0.025(2) 0.048(3) 0.041(2) 0.010(2) 0.0006(18) 0.0070(18)
C12 0.034(2) 0.049(3) 0.042(3) 0.005(2) 0.0071(19) 0.008(2)
C13 0.051(3) 0.068(3) 0.050(3) 0.011(3) 0.015(2) 0.011(3)
C14 0.050(3) 0.070(4) 0.047(3) -0.007(3) 0.010(2) 0.009(3)
C15 0.045(3) 0.048(3) 0.072(4) -0.015(3) 0.012(3) 0.014(2)
C16 0.044(3) 0.042(3) 0.064(3) 0.009(2) 0.011(2) 0.014(2)
C17 0.034(2) 0.045(2) 0.049(3) 0.017(2) 0.0110(19) 0.0133(18)
C18 0.053(3) 0.054(3) 0.049(3) 0.015(2) 0.014(2) 0.012(2)
C19 0.084(4) 0.083(4) 0.057(3) 0.035(3) 0.023(3) 0.027(3)
C20 0.082(4) 0.074(3) 0.090(4) 0.050(3) 0.030(3) 0.021(3)
C21 0.074(4) 0.050(3) 0.098(4) 0.034(3) 0.020(3) -0.001(3)
C22 0.057(3) 0.055(3) 0.059(3) 0.023(2) 0.010(3) 0.000(3)
C23 0.034(2) 0.041(2) 0.034(2) 0.0100(18) 0.0071(17) 0.0063(18)
C24 0.034(2) 0.054(3) 0.049(3) -0.005(2) 0.001(2) 0.009(2)
C25 0.032(2) 0.074(4) 0.064(4) 0.007(3) 0.004(2) 0.009(3)
C26 0.046(3) 0.061(3) 0.057(3) 0.009(3) -0.005(3) -0.003(3)
C27 0.057(3) 0.042(3) 0.054(3) 0.000(3) 0.005(3) 0.008(2)
C28 0.034(2) 0.046(3) 0.054(3) 0.006(2) 0.002(2) 0.007(2)
C29 0.035(2) 0.041(3) 0.047(3) 0.001(2) 0.005(2) 0.002(2)
C30 0.042(3) 0.083(4) 0.043(3) 0.016(3) 0.006(2) 0.019(3)
C31 0.064(3) 0.107(5) 0.045(3) 0.005(3) 0.019(3) 0.023(3)
C32 0.066(4) 0.087(5) 0.062(4) -0.023(4) 0.021(3) 0.017(3)
C33 0.073(4) 0.054(3) 0.086(5) -0.004(3) 0.021(3) 0.027(3)
C34 0.059(3) 0.047(3) 0.074(4) 0.012(3) 0.022(3) 0.016(2)
Rh2 0.0459(2) 0.03864(19) 0.0507(2) 0.01444(16) 0.01149(17) 0.00571(16)
Br2 0.1130(6) 0.0964(5) 0.1140(6) 0.0471(4) 0.0351(5) 0.0128(5)
P2 0.0448(7) 0.0445(7) 0.0472(7) 0.0148(6) 0.0089(5) 0.0058(5)
C35 0.065(3) 0.044(3) 0.065(4) 0.009(3) 0.008(3) 0.003(3)
C36 0.072(4) 0.055(3) 0.063(4) 0.000(3) 0.018(3) 0.002(3)
C37 0.071(4) 0.049(3) 0.099(5) -0.004(3) 0.035(3) 0.010(3)
C38 0.070(4) 0.041(3) 0.097(5) 0.017(3) 0.009(3) 0.020(3)
C39 0.068(4) 0.038(3) 0.090(4) 0.019(3) -0.002(3) 0.003(3)
C40 0.073(4) 0.073(4) 0.057(4) 0.006(3) -0.001(3) -0.004(4)
C41 0.130(6) 0.098(6) 0.060(4) 0.004(4) 0.032(4) 0.017(5)
C42 0.093(5) 0.087(6) 0.158(7) -0.016(5) 0.067(5) 0.015(4)
C43 0.102(5) 0.080(4) 0.163(8) 0.034(5) -0.005(6) 0.048(4)
C44 0.104(5) 0.060(3) 0.112(5) 0.052(3) 0.012(4) -0.007(4)
C45 0.049(3) 0.056(3) 0.056(3) 0.026(2) 0.011(2) 0.016(2)
C46 0.057(3) 0.057(3) 0.062(3) 0.026(2) 0.016(3) 0.011(3)
C47 0.046(3) 0.066(3) 0.084(4) 0.030(3) 0.007(3) 0.008(3)
C48 0.055(3) 0.086(4) 0.071(4) 0.022(3) -0.005(3) 0.006(3)
C49 0.081(4) 0.100(5) 0.064(4) 0.033(3) 0.024(3) 0.034(4)
C50 0.040(3) 0.103(4) 0.065(3) 0.029(3) 0.013(2) 0.022(3)
C51 0.052(3) 0.045(3) 0.057(3) 0.019(2) 0.020(2) 0.014(2)
C52 0.087(4) 0.057(4) 0.069(4) 0.012(3) 0.024(3) -0.007(3)
C53 0.090(4) 0.064(4) 0.117(5) 0.029(4) 0.053(4) 0.001(3)
C54 0.070(3) 0.083(4) 0.086(4) 0.045(3) 0.041(3) 0.026(3)
C55 0.068(3) 0.100(4) 0.057(3) 0.036(3) 0.028(3) 0.036(3)
C56 0.051(3) 0.072(3) 0.052(3) 0.018(3) 0.013(2) 0.016(3)
C57 0.057(3) 0.045(3) 0.054(3) 0.016(2) 0.006(2) 0.009(2)
C58 0.058(3) 0.049(3) 0.072(4) 0.002(3) 0.025(3) 0.010(3)
C59 0.076(4) 0.057(4) 0.109(6) -0.001(4) 0.028(4) 0.006(3)
C60 0.099(5) 0.039(3) 0.109(6) -0.002(4) 0.025(4) 0.008(3)
C61 0.089(4) 0.063(4) 0.123(6) 0.012(4) 0.016(5) 0.037(3)
C62 0.063(4) 0.065(4) 0.098(5) 0.004(4) -0.007(4) 0.020(3)
C63 0.040(3) 0.049(3) 0.061(3) 0.019(2) 0.001(2) 0.005(2)
C64 0.052(3) 0.093(5) 0.089(4) 0.034(4) 0.013(3) 0.013(3)
C65 0.050(4) 0.112(5) 0.116(5) 0.058(4) 0.000(4) 0.012(4)
C66 0.072(4) 0.105(5) 0.093(5) 0.052(4) -0.019(4) -0.003(4)
C67 0.080(4) 0.089(4) 0.070(4) 0.039(3) 0.009(3) 0.016(4)
C68 0.064(3) 0.061(3) 0.060(3) 0.028(3) 0.006(3) 0.011(3)

loop_
_atom_type_symbol
_atom_type_description
_atom_type_scat_dispersion_real
_atom_type_scat_dispersion_imag
_atom_type_scat_source
C C 0.0033 0.0016 'International Tables Vol C Tables 4.2.6.8 and 6.1.1.4'
H H 0.0000 0.0000 'International Tables Vol C Tables 4.2.6.8 and 6.1.1.4'
P P 0.1023 0.0942 'International Tables Vol C Tables 4.2.6.8 and 6.1.1.4'
Br Br -0.2901 2.4595 'International Tables Vol C Tables 4.2.6.8 and 6.1.1.4'
Rh Rh -1.1178 0.9187 'International Tables Vol C Tables 4.2.6.8 and 6.1.1.4'

loop_
_geom_angle_atom_site_label_1
_geom_angle_atom_site_label_2
_geom_angle_atom_site_label_3
_geom_angle
C11 Rh1 C1 101.2(2)
C11 Rh1 C2 88.97(18)
C1 Rh1 C2 37.8(2)
C11 Rh1 C3 113.0(2)
C1 Rh1 C3 62.4(2)
C2 Rh1 C3 36.8(2)
C11 Rh1 C4 149.1(2)
C1 Rh1 C4 61.9(2)
C2 Rh1 C4 61.5(2)
C3 Rh1 C4 37.0(2)
C11 Rh1 C5 138.6(2)
C1 Rh1 C5 37.8(2)
C2 Rh1 C5 61.9(2)
C3 Rh1 C5 60.9(2)
C4 Rh1 C5 35.4(2)
C11 Rh1 P1 87.50(14)
C1 Rh1 P1 113.07(16)
C2 Rh1 P1 148.85(17)
C3 Rh1 P1 159.35(16)
C4 Rh1 P1 122.38(16)
C5 Rh1 P1 102.49(15)
C11 Rh1 Br1 95.86(14)
C1 Rh1 Br1 151.59(16)
C2 Rh1 Br1 121.09(17)
C3 Rh1 Br1 90.06(16)
C4 Rh1 Br1 92.26(15)
C5 Rh1 Br1 123.80(16)
P1 Rh1 Br1 90.06(4)
C17 P1 C23 100.7(2)
C17 P1 C29 103.6(3)
C23 P1 C29 102.0(2)
C17 P1 Rh1 116.81(16)
C23 P1 Rh1 120.23(17)
C29 P1 Rh1 111.17(17)
C2 C1 C5 107.3(5)
C2 C1 C6 123.4(5)
C5 C1 C6 127.0(5)
C2 C1 Rh1 72.6(3)
C5 C1 Rh1 74.9(3)
C6 C1 Rh1 131.6(4)
C3 C2 C1 107.7(5)
C3 C2 C7 127.3(6)
C1 C2 C7 125.1(6)
C3 C2 Rh1 72.0(3)
C1 C2 Rh1 69.6(3)
C7 C2 Rh1 124.7(3)
C2 C3 C4 108.6(5)
C2 C3 C8 125.8(6)
C4 C3 C8 125.5(6)
C2 C3 Rh1 71.2(3)
C4 C3 Rh1 73.4(3)
C8 C3 Rh1 125.0(4)
C5 C4 C3 108.4(5)
C5 C4 C9 128.0(6)
C3 C4 C9 123.6(6)
C5 C4 Rh1 72.4(3)
C3 C4 Rh1 69.6(3)
C9 C4 Rh1 126.2(4)
C4 C5 C1 107.9(5)
C4 C5 C10 127.2(6)
C1 C5 C10 124.5(6)
C4 C5 Rh1 72.2(3)
C1 C5 Rh1 67.3(3)
C10 C5 Rh1 131.1(4)
C1 C6 H6A 109.5
C1 C6 H6B 109.5
H6A C6 H6B 109.5
C1 C6 H6C 109.5
H6A C6 H6C 109.5
H6B C6 H6C 109.5
C2 C7 H7A 109.5
C2 C7 H7B 109.5
H7A C7 H7B 109.5
C2 C7 H7C 109.5
H7A C7 H7C 109.5
H7B C7 H7C 109.5
C3 C8 H8A 109.5
C3 C8 H8B 109.5
H8A C8 H8B 109.5
C3 C8 H8C 109.5
H8A C8 H8C 109.5
H8B C8 H8C 109.5
C4 C9 H9A 109.5
C4 C9 H9B 109.5
H9A C9 H9B 109.5
C4 C9 H9C 109.5
H9A C9 H9C 109.5
H9B C9 H9C 109.5
C5 C10 H10A 109.5
C5 C10 H10B 109.5
H10A C10 H10B 109.5
C5 C10 H10C 109.5
H10A C10 H10C 109.5
H10B C10 H10C 109.5
C12 C11 C16 117.1(5)
C12 C11 Rh1 122.4(4)
C16 C11 Rh1 120.2(4)
C11 C12 C13 122.0(5)
C11 C12 H12A 119.0
C13 C12 H12A 119.0
C14 C13 C12 120.9(6)
C14 C13 H13A 119.5
C12 C13 H13A 119.5
C15 C14 C13 118.8(6)
C15 C14 H14A 120.6
C13 C14 H14A 120.6
C14 C15 C16 121.6(6)
C14 C15 H15A 119.2
C16 C15 H15A 119.2
C11 C16 C15 119.6(6)
C11 C16 H16A 120.2
C15 C16 H16A 120.2
C18 C17 C22 117.3(5)
C18 C17 P1 122.9(4)
C22 C17 P1 119.4(4)
C17 C18 C19 121.1(5)
C17 C18 H18A 119.5
C19 C18 H18A 119.5
C20 C19 C18 119.8(6)
C20 C19 H19A 120.1
C18 C19 H19A 120.1
C19 C20 C21 120.3(7)
C19 C20 H20A 119.8
C21 C20 H20A 119.8
C20 C21 C22 120.8(6)
C20 C21 H21A 119.6
C22 C21 H21A 119.6
C21 C22 C17 120.6(5)
C21 C22 H22A 119.7
C17 C22 H22A 119.7
C28 C23 C24 117.1(4)
C28 C23 P1 123.4(4)
C24 C23 P1 119.5(4)
C25 C24 C23 122.0(5)
C25 C24 H24A 119.0
C23 C24 H24A 119.0
C24 C25 C26 119.5(5)
C24 C25 H25A 120.2
C26 C25 H25A 120.2
C27 C26 C25 119.9(5)
C27 C26 H26A 120.1
C25 C26 H26A 120.1
C26 C27 C28 120.5(5)
C26 C27 H27A 119.8
C28 C27 H27A 119.8
C23 C28 C27 121.0(5)
C23 C28 H28A 119.5
C27 C28 H28A 119.5
C34 C29 C30 118.4(6)
C34 C29 P1 124.3(5)
C30 C29 P1 117.2(4)
C31 C30 C29 120.5(7)
C31 C30 H30A 119.7
C29 C30 H30A 119.7
C32 C31 C30 119.1(7)
C32 C31 H31A 120.4
C30 C31 H31A 120.4
C31 C32 C33 121.8(7)
C31 C32 H32A 119.1
C33 C32 H32A 119.1
C32 C33 C34 118.8(7)
C32 C33 H33A 120.6
C34 C33 H33A 120.6
C29 C34 C33 121.4(7)
C29 C34 H34A 119.3
C33 C34 H34A 119.3
C45 Rh2 C39 103.2(2)
C45 Rh2 C37 105.5(2)
C39 Rh2 C37 63.2(3)
C45 Rh2 C38 85.9(2)
C39 Rh2 C38 38.0(3)
C37 Rh2 C38 36.7(3)
C45 Rh2 C36 142.8(2)
C39 Rh2 C36 62.4(3)
C37 Rh2 C36 37.5(3)
C38 Rh2 C36 61.4(3)
C45 Rh2 C35 141.0(2)
C39 Rh2 C35 37.9(2)
C37 Rh2 C35 61.3(2)
C38 Rh2 C35 61.5(2)
C36 Rh2 C35 35.5(2)
C45 Rh2 P2 92.84(17)
C39 Rh2 P2 108.2(2)
C37 Rh2 P2 161.01(18)
C38 Rh2 P2 143.5(2)
C36 Rh2 P2 123.84(19)
C35 Rh2 P2 101.15(18)
C45 Rh2 Br2 92.33(17)
C39 Rh2 Br2 153.8(2)
C37 Rh2 Br2 92.5(2)
C38 Rh2 Br2 124.7(2)
C36 Rh2 Br2 92.58(19)
C35 Rh2 Br2 123.02(18)
P2 Rh2 Br2 91.77(5)
C51 P2 C57 102.2(3)
C51 P2 C63 102.8(3)
C57 P2 C63 102.0(3)
C51 P2 Rh2 115.39(19)
C57 P2 Rh2 120.1(2)
C63 P2 Rh2 112.17(19)
C36 C35 C39 108.3(6)
C36 C35 C40 127.1(6)
C39 C35 C40 124.1(6)
C36 C35 Rh2 70.9(3)
C39 C35 Rh2 67.5(3)
C40 C35 Rh2 133.7(5)
C35 C36 C37 108.7(7)
C35 C36 C41 126.7(7)
C37 C36 C41 124.4(7)
C35 C36 Rh2 73.6(4)
C37 C36 Rh2 69.3(4)
C41 C36 Rh2 127.5(5)
C38 C37 C36 107.8(6)
C38 C37 C42 126.2(7)
C36 C37 C42 125.7(8)
C38 C37 Rh2 72.0(4)
C36 C37 Rh2 73.3(4)
C42 C37 Rh2 125.5(5)
C37 C38 C39 109.2(6)
C37 C38 C43 127.2(7)
C39 C38 C43 123.5(8)
C37 C38 Rh2 71.2(4)
C39 C38 Rh2 70.3(4)
C43 C38 Rh2 125.8(5)
C38 C39 C35 105.5(7)
C38 C39 C44 125.7(7)
C35 C39 C44 126.6(6)
C38 C39 Rh2 71.7(4)
C35 C39 Rh2 74.6(4)
C44 C39 Rh2 131.2(5)
C35 C40 H40A 109.5
C35 C40 H40B 109.5
H40A C40 H40B 109.5
C35 C40 H40C 109.5
H40A C40 H40C 109.5
H40B C40 H40C 109.5
C36 C41 H41A 109.5
C36 C41 H41B 109.5
H41A C41 H41B 109.5
C36 C41 H41C 109.5
H41A C41 H41C 109.5
H41B C41 H41C 109.5
C37 C42 H42A 109.5
C37 C42 H42B 109.5
H42A C42 H42B 109.5
C37 C42 H42C 109.5
H42A C42 H42C 109.5
H42B C42 H42C 109.5
C38 C43 H43A 109.5
C38 C43 H43B 109.5
H43A C43 H43B 109.5
C38 C43 H43C 109.5
H43A C43 H43C 109.5
H43B C43 H43C 109.5
C39 C44 H44A 109.5
C39 C44 H44B 109.5
H44A C44 H44B 109.5
C39 C44 H44C 109.5
H44A C44 H44C 109.5
H44B C44 H44C 109.5
C50 C45 C46 115.7(5)
C50 C45 Rh2 124.2(4)
C46 C45 Rh2 119.0(4)
C47 C46 C45 123.0(6)
C47 C46 H46A 118.5
C45 C46 H46A 118.5
C48 C47 C46 120.4(6)
C48 C47 H47A 119.8
C46 C47 H47A 119.8
C47 C48 C49 119.3(6)
C47 C48 H48A 120.4
C49 C48 H48A 120.4
C48 C49 C50 119.9(7)
C48 C49 H49A 120.0
C50 C49 H49A 120.0
C45 C50 C49 121.6(6)
C45 C50 H50A 119.2
C49 C50 H50A 119.2
C52 C51 C56 118.9(6)
C52 C51 P2 119.2(5)
C56 C51 P2 121.9(4)
C51 C52 C53 119.3(6)
C51 C52 H52A 120.3
C53 C52 H52A 120.3
C54 C53 C52 120.8(6)
C54 C53 H53A 119.6
C52 C53 H53A 119.6
C55 C54 C53 119.3(7)
C55 C54 H54A 120.4
C53 C54 H54A 120.4
C54 C55 C56 122.2(6)
C54 C55 H55A 118.9
C56 C55 H55A 118.9
C51 C56 C55 119.4(5)
C51 C56 H56A 120.3
C55 C56 H56A 120.3
C58 C57 C62 118.2(5)
C58 C57 P2 121.1(5)
C62 C57 P2 120.6(4)
C57 C58 C59 119.6(6)
C57 C58 H58A 120.2
C59 C58 H58A 120.2
C60 C59 C58 121.5(7)
C60 C59 H59A 119.2
C58 C59 H59A 119.2
C59 C60 C61 119.2(6)
C59 C60 H60A 120.4
C61 C60 H60A 120.4
C60 C61 C62 120.0(7)
C60 C61 H61A 120.0
C62 C61 H61A 120.0
C61 C62 C57 121.4(6)
C61 C62 H62A 119.3
C57 C62 H62A 119.3
C68 C63 C64 118.2(6)
C68 C63 P2 119.1(4)
C64 C63 P2 122.8(5)
C65 C64 C63 121.0(7)
C65 C64 H64A 119.5
C63 C64 H64A 119.5
C66 C65 C64 119.5(7)
C66 C65 H65A 120.2
C64 C65 H65A 120.2
C67 C66 C65 120.0(7)
C67 C66 H66A 120.0
C65 C66 H66A 120.0
C66 C67 C68 120.7(7)
C66 C67 H67A 119.6
C68 C67 H67A 119.6
C63 C68 C67 120.4(6)
C63 C68 H68A 119.8
C67 C68 H68A 119.8

loop_
_geom_bond_atom_site_label_1
_geom_bond_atom_site_label_2
_geom_bond_distance
Rh1 C11 2.067(5)
Rh1 C1 2.192(5)
Rh1 C2 2.232(5)
Rh1 C3 2.242(5)
Rh1 C4 2.292(5)
Rh1 C5 2.294(5)
Rh1 P1 2.2983(13)
Rh1 Br1 2.4778(10)
P1 C17 1.820(6)
P1 C23 1.830(4)
P1 C29 1.837(6)
C1 C2 1.435(8)
C1 C5 1.457(8)
C1 C6 1.489(9)
C2 C3 1.411(9)
C2 C7 1.496(8)
C3 C4 1.439(8)
C3 C8 1.516(9)
C4 C5 1.396(9)
C4 C9 1.516(9)
C5 C10 1.491(9)
C6 H6A 0.9600
C6 H6B 0.9600
C6 H6C 0.9600
C7 H7A 0.9600
C7 H7B 0.9600
C7 H7C 0.9600
C8 H8A 0.9600
C8 H8B 0.9600
C8 H8C 0.9600
C9 H9A 0.9600
C9 H9B 0.9600
C9 H9C 0.9600
C10 H10A 0.9600
C10 H10B 0.9600
C10 H10C 0.9600
C11 C12 1.375(8)
C11 C16 1.406(7)
C12 C13 1.392(8)
C12 H12A 0.9300
C13 C14 1.360(9)
C13 H13A 0.9300
C14 C15 1.358(10)
C14 H14A 0.9300
C15 C16 1.412(8)
C15 H15A 0.9300
C16 H16A 0.9300
C17 C18 1.380(7)
C17 C22 1.403(7)
C18 C19 1.400(9)
C18 H18A 0.9300
C19 C20 1.352(9)
C19 H19A 0.9300
C20 C21 1.362(9)
C20 H20A 0.9300
C21 C22 1.370(10)
C21 H21A 0.9300
C22 H22A 0.9300
C23 C28 1.372(7)
C23 C24 1.400(7)
C24 C25 1.364(7)
C24 H24A 0.9300
C25 C26 1.372(9)
C25 H25A 0.9300
C26 C27 1.364(9)
C26 H26A 0.9300
C27 C28 1.382(7)
C27 H27A 0.9300
C28 H28A 0.9300
C29 C34 1.368(8)
C29 C30 1.385(9)
C30 C31 1.380(9)
C30 H30A 0.9300
C31 C32 1.355(11)
C31 H31A 0.9300
C32 C33 1.359(11)
C32 H32A 0.9300
C33 C34 1.375(10)
C33 H33A 0.9300
C34 H34A 0.9300
Rh2 C45 2.060(5)
Rh2 C39 2.202(6)
Rh2 C37 2.211(7)
Rh2 C38 2.221(6)
Rh2 C36 2.264(6)
Rh2 C35 2.298(5)
Rh2 P2 2.3194(16)
Rh2 Br2 2.4911(11)
P2 C51 1.836(6)
P2 C57 1.852(5)
P2 C63 1.853(6)
C35 C36 1.390(10)
C35 C39 1.462(10)
C35 C40 1.479(9)
C36 C37 1.438(10)
C36 C41 1.498(11)
C37 C38 1.396(11)
C37 C42 1.485(11)
C38 C39 1.441(10)
C38 C43 1.541(11)
C39 C44 1.476(11)
C40 H40A 0.9600
C40 H40B 0.9600
C40 H40C 0.9600
C41 H41A 0.9600
C41 H41B 0.9600
C41 H41C 0.9600
C42 H42A 0.9600
C42 H42B 0.9600
C42 H42C 0.9600
C43 H43A 0.9600
C43 H43B 0.9600
C43 H43C 0.9600
C44 H44A 0.9600
C44 H44B 0.9600
C44 H44C 0.9600
C45 C50 1.360(9)
C45 C46 1.401(8)
C46 C47 1.361(8)
C46 H46A 0.9300
C47 C48 1.343(10)
C47 H47A 0.9300
C48 C49 1.377(10)
C48 H48A 0.9300
C49 C50 1.404(9)
C49 H49A 0.9300
C50 H50A 0.9300
C51 C52 1.377(8)
C51 C56 1.384(8)
C52 C53 1.422(11)
C52 H52A 0.9300
C53 C54 1.361(10)
C53 H53A 0.9300
C54 C55 1.329(8)
C54 H54A 0.9300
C55 C56 1.406(9)
C55 H55A 0.9300
C56 H56A 0.9300
C57 C58 1.370(8)
C57 C62 1.374(10)
C58 C59 1.384(8)
C58 H58A 0.9300
C59 C60 1.348(11)
C59 H59A 0.9300
C60 C61 1.361(11)
C60 H60A 0.9300
C61 C62 1.370(9)
C61 H61A 0.9300
C62 H62A 0.9300
C63 C68 1.375(8)
C63 C64 1.409(8)
C64 C65 1.378(9)
C64 H64A 0.9300
C65 C66 1.375(11)
C65 H65A 0.9300
C66 C67 1.373(10)
C66 H66A 0.9300
C67 C68 1.385(9)
C67 H67A 0.9300
C68 H68A 0.9300

loop_
_geom_torsion_atom_site_label_1
_geom_torsion_atom_site_label_2
_geom_torsion_atom_site_label_3
_geom_torsion_atom_site_label_4
_geom_torsion
C11 Rh1 P1 C17 -62.8(2)
C1 Rh1 P1 C17 38.3(2)
C2 Rh1 P1 C17 21.0(3)
C3 Rh1 P1 C17 111.0(5)
C4 Rh1 P1 C17 108.6(2)
C5 Rh1 P1 C17 76.6(2)
Br1 Rh1 P1 C17 -158.67(18)
C11 Rh1 P1 C23 59.6(2)
C1 Rh1 P1 C23 160.7(2)
C2 Rh1 P1 C23 143.4(3)
C3 Rh1 P1 C23 -126.6(5)
C4 Rh1 P1 C23 -129.0(3)
C5 Rh1 P1 C23 -161.0(2)
Br1 Rh1 P1 C23 -36.3(2)
C11 Rh1 P1 C29 178.6(2)
C1 Rh1 P1 C29 -80.3(2)
C2 Rh1 P1 C29 -97.6(3)
C3 Rh1 P1 C29 -7.6(5)
C4 Rh1 P1 C29 -10.0(3)
C5 Rh1 P1 C29 -42.1(2)
Br1 Rh1 P1 C29 82.70(19)
C11 Rh1 C1 C2 -73.5(3)
C3 Rh1 C1 C2 36.8(3)
C4 Rh1 C1 C2 78.9(4)
C5 Rh1 C1 C2 114.0(5)
P1 Rh1 C1 C2 -165.5(3)
Br1 Rh1 C1 C2 52.3(5)
C11 Rh1 C1 C5 172.5(3)
C2 Rh1 C1 C5 -114.0(5)
C3 Rh1 C1 C5 -77.2(4)
C4 Rh1 C1 C5 -35.1(3)
P1 Rh1 C1 C5 80.5(3)
Br1 Rh1 C1 C5 -61.7(5)
C11 Rh1 C1 C6 46.1(6)
C2 Rh1 C1 C6 119.5(7)
C3 Rh1 C1 C6 156.3(6)
C4 Rh1 C1 C6 -161.6(6)
C5 Rh1 C1 C6 -126.5(7)
P1 Rh1 C1 C6 -46.0(6)
Br1 Rh1 C1 C6 171.9(4)
C5 C1 C2 C3 5.2(5)
C6 C1 C2 C3 168.9(4)
Rh1 C1 C2 C3 -62.3(3)
C5 C1 C2 C7 -173.9(4)
C6 C1 C2 C7 -10.1(7)
Rh1 C1 C2 C7 118.7(5)
C5 C1 C2 Rh1 67.5(3)
C6 C1 C2 Rh1 -128.8(5)
C11 Rh1 C2 C3 -132.6(4)
C1 Rh1 C2 C3 117.5(5)
C4 Rh1 C2 C3 37.6(3)
C5 Rh1 C2 C3 78.1(4)
P1 Rh1 C2 C3 143.9(3)
Br1 Rh1 C2 C3 -36.4(4)
C11 Rh1 C2 C1 109.9(3)
C3 Rh1 C2 C1 -117.5(5)
C4 Rh1 C2 C1 -79.9(4)
C5 Rh1 C2 C1 -39.4(3)
P1 Rh1 C2 C1 26.4(5)
Br1 Rh1 C2 C1 -153.9(3)
C11 Rh1 C2 C7 -9.3(6)
C1 Rh1 C2 C7 -119.2(7)
C3 Rh1 C2 C7 123.3(7)
C4 Rh1 C2 C7 160.9(6)
C5 Rh1 C2 C7 -158.6(6)
P1 Rh1 C2 C7 -92.8(6)
Br1 Rh1 C2 C7 86.9(6)
C1 C2 C3 C4 -3.7(5)
C7 C2 C3 C4 175.3(4)
Rh1 C2 C3 C4 -64.4(3)
C1 C2 C3 C8 -179.2(5)
C7 C2 C3 C8 -0.2(8)
Rh1 C2 C3 C8 120.1(5)
C1 C2 C3 Rh1 60.7(3)
C7 C2 C3 Rh1 -120.3(5)
C11 Rh1 C3 C2 53.1(4)
C1 Rh1 C3 C2 -37.9(3)
C4 Rh1 C3 C2 -116.9(5)
C5 Rh1 C3 C2 -81.0(4)
P1 Rh1 C3 C2 -120.2(4)
Br1 Rh1 C3 C2 149.4(3)
C11 Rh1 C3 C4 169.9(3)
C1 Rh1 C3 C4 79.0(4)
C2 Rh1 C3 C4 116.9(5)
C5 Rh1 C3 C4 35.8(3)
P1 Rh1 C3 C4 -3.4(7)
Br1 Rh1 C3 C4 -93.7(3)
C11 Rh1 C3 C8 -68.1(6)
C1 Rh1 C3 C8 -159.0(6)
C2 Rh1 C3 C8 -121.1(7)
C4 Rh1 C3 C8 122.0(7)
C5 Rh1 C3 C8 157.8(6)
P1 Rh1 C3 C8 118.7(5)
Br1 Rh1 C3 C8 28.3(5)
C2 C3 C4 C5 0.7(5)
C8 C3 C4 C5 176.2(5)
Rh1 C3 C4 C5 -62.3(3)
C2 C3 C4 C9 -176.3(5)
C8 C3 C4 C9 -0.8(8)
Rh1 C3 C4 C9 120.7(5)
C2 C3 C4 Rh1 63.0(3)
C8 C3 C4 Rh1 -121.5(5)
C11 Rh1 C4 C5 99.9(5)
C1 Rh1 C4 C5 37.5(3)
C2 Rh1 C4 C5 80.7(4)
C3 Rh1 C4 C5 118.1(5)
P1 Rh1 C4 C5 -63.3(4)
Br1 Rh1 C4 C5 -154.8(3)
C11 Rh1 C4 C3 -18.2(6)
C1 Rh1 C4 C3 -80.6(4)
C2 Rh1 C4 C3 -37.4(3)
C5 Rh1 C4 C3 -118.1(5)
P1 Rh1 C4 C3 178.6(3)
Br1 Rh1 C4 C3 87.1(3)
C11 Rh1 C4 C9 -135.5(6)
C1 Rh1 C4 C9 162.1(7)
C2 Rh1 C4 C9 -154.7(7)
C3 Rh1 C4 C9 -117.3(7)
C5 Rh1 C4 C9 124.6(7)
P1 Rh1 C4 C9 61.3(6)
Br1 Rh1 C4 C9 -30.2(6)
C3 C4 C5 C1 2.6(5)
C9 C4 C5 C1 179.4(5)
Rh1 C4 C5 C1 -58.0(3)
C3 C4 C5 C10 -170.8(5)
C9 C4 C5 C10 6.0(8)
Rh1 C4 C5 C10 128.6(5)
C3 C4 C5 Rh1 60.6(3)
C9 C4 C5 Rh1 -122.6(5)
C2 C1 C5 C4 -4.8(5)
C6 C1 C5 C4 -167.8(5)
Rh1 C1 C5 C4 61.1(3)
C2 C1 C5 C10 168.8(5)
C6 C1 C5 C10 5.8(8)
Rh1 C1 C5 C10 -125.3(5)
C2 C1 C5 Rh1 -65.9(3)
C6 C1 C5 Rh1 131.1(5)
C11 Rh1 C5 C4 -130.0(4)
C1 Rh1 C5 C4 -118.9(5)
C2 Rh1 C5 C4 -79.5(4)
C3 Rh1 C5 C4 -37.4(3)
P1 Rh1 C5 C4 129.4(3)
Br1 Rh1 C5 C4 30.8(4)
C11 Rh1 C5 C1 -11.1(5)
C2 Rh1 C5 C1 39.4(3)
C3 Rh1 C5 C1 81.5(4)
C4 Rh1 C5 C1 118.9(5)
P1 Rh1 C5 C1 -111.7(3)
Br1 Rh1 C5 C1 149.7(3)
C11 Rh1 C5 C10 105.7(6)
C1 Rh1 C5 C10 116.8(8)
C2 Rh1 C5 C10 156.2(7)
C3 Rh1 C5 C10 -161.7(7)
C4 Rh1 C5 C10 -124.3(8)
P1 Rh1 C5 C10 5.1(6)
Br1 Rh1 C5 C10 -93.5(6)
C1 Rh1 C11 C12 -44.5(4)
C2 Rh1 C11 C12 -80.5(4)
C3 Rh1 C11 C12 -109.1(4)
C4 Rh1 C11 C12 -97.3(5)
C5 Rh1 C11 C12 -37.6(5)
P1 Rh1 C11 C12 68.5(4)
Br1 Rh1 C11 C12 158.3(4)
C1 Rh1 C11 C16 129.0(4)
C2 Rh1 C11 C16 93.0(4)
C3 Rh1 C11 C16 64.4(4)
C4 Rh1 C11 C16 76.2(5)
C5 Rh1 C11 C16 135.9(4)
P1 Rh1 C11 C16 -118.0(4)
Br1 Rh1 C11 C16 -28.2(4)
C16 C11 C12 C13 1.9(7)
Rh1 C11 C12 C13 175.6(4)
C11 C12 C13 C14 -0.3(8)
C12 C13 C14 C15 -1.1(8)
C13 C14 C15 C16 0.8(8)
C12 C11 C16 C15 -2.1(7)
Rh1 C11 C16 C15 -175.9(4)
C14 C15 C16 C11 0.8(8)
C23 P1 C17 C18 -19.5(5)
C29 P1 C17 C18 -124.8(5)
Rh1 P1 C17 C18 112.5(4)
C23 P1 C17 C22 167.5(5)
C29 P1 C17 C22 62.2(5)
Rh1 P1 C17 C22 -60.4(5)
C22 C17 C18 C19 -1.5(9)
P1 C17 C18 C19 -174.7(5)
C17 C18 C19 C20 -0.4(10)
C18 C19 C20 C21 0.3(11)
C19 C20 C21 C22 1.7(12)
C20 C21 C22 C17 -3.8(11)
C18 C17 C22 C21 3.6(9)
P1 C17 C22 C21 176.9(5)
C17 P1 C23 C28 96.9(5)
C29 P1 C23 C28 -156.5(5)
Rh1 P1 C23 C28 -33.0(5)
C17 P1 C23 C24 -80.8(5)
C29 P1 C23 C24 25.8(5)
Rh1 P1 C23 C24 149.3(4)
C28 C23 C24 C25 -2.1(9)
P1 C23 C24 C25 175.7(5)
C23 C24 C25 C26 1.1(10)
C24 C25 C26 C27 -0.5(11)
C25 C26 C27 C28 0.9(10)
C24 C23 C28 C27 2.5(9)
P1 C23 C28 C27 -175.2(5)
C26 C27 C28 C23 -1.9(10)
C17 P1 C29 C34 9.3(5)
C23 P1 C29 C34 -95.0(5)
Rh1 P1 C29 C34 135.6(4)
C17 P1 C29 C30 -174.3(4)
C23 P1 C29 C30 81.4(4)
Rh1 P1 C29 C30 -48.0(4)
C34 C29 C30 C31 -1.2(7)
P1 C29 C30 C31 -177.8(4)
C29 C30 C31 C32 1.0(8)
C30 C31 C32 C33 -0.1(9)
C31 C32 C33 C34 -0.7(9)
C30 C29 C34 C33 0.4(8)
P1 C29 C34 C33 176.8(4)
C32 C33 C34 C29 0.5(9)
C45 Rh2 P2 C51 77.3(2)
C39 Rh2 P2 C51 -27.5(3)
C37 Rh2 P2 C51 -87.3(7)
C38 Rh2 P2 C51 -9.5(4)
C36 Rh2 P2 C51 -95.9(3)
C35 Rh2 P2 C51 -66.1(3)
Br2 Rh2 P2 C51 169.76(18)
C45 Rh2 P2 C57 -45.7(3)
C39 Rh2 P2 C57 -150.6(3)
C37 Rh2 P2 C57 149.7(7)
C38 Rh2 P2 C57 -132.6(4)
C36 Rh2 P2 C57 141.0(3)
C35 Rh2 P2 C57 170.9(3)
Br2 Rh2 P2 C57 46.7(2)
C45 Rh2 P2 C63 -165.4(3)
C39 Rh2 P2 C63 89.7(3)
C37 Rh2 P2 C63 29.9(7)
C38 Rh2 P2 C63 107.7(4)
C36 Rh2 P2 C63 21.3(3)
C35 Rh2 P2 C63 51.1(3)
Br2 Rh2 P2 C63 -73.0(2)
C45 Rh2 C35 C36 116.6(5)
C39 Rh2 C35 C36 120.1(6)
C37 Rh2 C35 C36 37.8(4)
C38 Rh2 C35 C36 79.8(5)
P2 Rh2 C35 C36 -134.5(4)
Br2 Rh2 C35 C36 -35.0(5)
C45 Rh2 C35 C39 -3.6(6)
C37 Rh2 C35 C39 -82.4(5)
C38 Rh2 C35 C39 -40.3(4)
C36 Rh2 C35 C39 -120.1(6)
P2 Rh2 C35 C39 105.3(4)
Br2 Rh2 C35 C39 -155.1(4)
C45 Rh2 C35 C40 -119.9(7)
C39 Rh2 C35 C40 -116.3(9)
C37 Rh2 C35 C40 161.3(8)
C38 Rh2 C35 C40 -156.7(8)
C36 Rh2 C35 C40 123.5(9)
P2 Rh2 C35 C40 -11.0(7)
Br2 Rh2 C35 C40 88.5(7)
C39 C35 C36 C37 -3.4(7)
C40 C35 C36 C37 168.4(6)
Rh2 C35 C36 C37 -60.7(4)
C39 C35 C36 C41 -177.8(7)
C40 C35 C36 C41 -6.0(11)
Rh2 C35 C36 C41 124.9(7)
C39 C35 C36 Rh2 57.3(4)
C40 C35 C36 Rh2 -130.9(7)
C45 Rh2 C36 C35 -111.5(5)
C39 Rh2 C36 C35 -36.8(4)
C37 Rh2 C36 C35 -118.0(6)
C38 Rh2 C36 C35 -80.1(5)
P2 Rh2 C36 C35 57.4(5)
Br2 Rh2 C36 C35 151.2(4)
C45 Rh2 C36 C37 6.5(7)
C39 Rh2 C36 C37 81.2(5)
C38 Rh2 C36 C37 37.9(4)
C35 Rh2 C36 C37 118.0(6)
P2 Rh2 C36 C37 175.4(4)
Br2 Rh2 C36 C37 -90.8(4)
C45 Rh2 C36 C41 124.5(7)
C39 Rh2 C36 C41 -160.8(8)
C37 Rh2 C36 C41 118.0(8)
C38 Rh2 C36 C41 155.9(8)
C35 Rh2 C36 C41 -123.9(9)
P2 Rh2 C36 C41 -66.6(7)
Br2 Rh2 C36 C41 27.3(7)
C35 C36 C37 C38 -0.8(7)
C41 C36 C37 C38 173.7(6)
Rh2 C36 C37 C38 -64.2(4)
C35 C36 C37 C42 -174.5(6)
C41 C36 C37 C42 0.0(11)
Rh2 C36 C37 C42 122.1(7)
C35 C36 C37 Rh2 63.4(5)
C41 C36 C37 Rh2 -122.0(7)
C45 Rh2 C37 C38 -60.3(4)
C39 Rh2 C37 C38 36.9(4)
C36 Rh2 C37 C38 115.6(6)
C35 Rh2 C37 C38 79.9(4)
P2 Rh2 C37 C38 103.8(7)
Br2 Rh2 C37 C38 -153.4(3)
C45 Rh2 C37 C36 -175.9(4)
C39 Rh2 C37 C36 -78.7(4)
C38 Rh2 C37 C36 -115.6(6)
C35 Rh2 C37 C36 -35.8(4)
P2 Rh2 C37 C36 -11.9(10)
Br2 Rh2 C37 C36 91.0(4)
C45 Rh2 C37 C42 61.8(8)
C39 Rh2 C37 C42 159.0(8)
C38 Rh2 C37 C42 122.1(9)
C36 Rh2 C37 C42 -122.3(10)
C35 Rh2 C37 C42 -158.0(9)
P2 Rh2 C37 C42 -134.2(6)
Br2 Rh2 C37 C42 -31.3(7)
C36 C37 C38 C39 4.8(7)
C42 C37 C38 C39 178.4(6)
Rh2 C37 C38 C39 -60.2(4)
C36 C37 C38 C43 -173.8(6)
C42 C37 C38 C43 -0.1(11)
Rh2 C37 C38 C43 121.2(6)
C36 C37 C38 Rh2 65.1(4)
C42 C37 C38 Rh2 -121.3(7)
C45 Rh2 C38 C37 122.9(4)
C39 Rh2 C38 C37 -119.4(6)
C36 Rh2 C38 C37 -38.6(4)
C35 Rh2 C38 C37 -79.2(4)
P2 Rh2 C38 C37 -147.9(3)
Br2 Rh2 C38 C37 33.0(4)
C45 Rh2 C38 C39 -117.6(4)
C37 Rh2 C38 C39 119.4(6)
C36 Rh2 C38 C39 80.8(4)
C35 Rh2 C38 C39 40.2(4)
P2 Rh2 C38 C39 -28.5(6)
Br2 Rh2 C38 C39 152.4(4)
C45 Rh2 C38 C43 0.1(7)
C39 Rh2 C38 C43 117.7(9)
C37 Rh2 C38 C43 -122.9(9)
C36 Rh2 C38 C43 -161.5(8)
C35 Rh2 C38 C43 157.9(8)
P2 Rh2 C38 C43 89.2(7)
Br2 Rh2 C38 C43 -89.9(7)
C37 C38 C39 C35 -6.7(7)
C43 C38 C39 C35 171.9(6)
Rh2 C38 C39 C35 -67.6(4)
C37 C38 C39 C44 -171.0(6)
C43 C38 C39 C44 7.6(10)
Rh2 C38 C39 C44 128.1(6)
C37 C38 C39 Rh2 60.9(4)
C43 C38 C39 Rh2 -120.5(6)
C36 C35 C39 C38 6.2(7)
C40 C35 C39 C38 -166.0(6)
Rh2 C35 C39 C38 65.6(4)
C36 C35 C39 C44 170.3(6)
C40 C35 C39 C44 -1.9(10)
Rh2 C35 C39 C44 -130.3(7)
C36 C35 C39 Rh2 -59.4(4)
C40 C35 C39 Rh2 128.5(6)
C45 Rh2 C39 C38 65.2(5)
C37 Rh2 C39 C38 -35.7(4)
C36 Rh2 C39 C38 -78.0(5)
C35 Rh2 C39 C38 -112.5(6)
P2 Rh2 C39 C38 162.7(4)
Br2 Rh2 C39 C38 -59.6(6)
C45 Rh2 C39 C35 177.7(4)
C37 Rh2 C39 C35 76.8(4)
C38 Rh2 C39 C35 112.5(6)
C36 Rh2 C39 C35 34.5(4)
P2 Rh2 C39 C35 -84.8(4)
Br2 Rh2 C39 C35 52.9(6)
C45 Rh2 C39 C44 -56.7(7)
C37 Rh2 C39 C44 -157.6(8)
C38 Rh2 C39 C44 -121.9(8)
C36 Rh2 C39 C44 160.1(8)
C35 Rh2 C39 C44 125.6(9)
P2 Rh2 C39 C44 40.8(7)
Br2 Rh2 C39 C44 178.5(5)
C39 Rh2 C45 C50 51.2(6)
C37 Rh2 C45 C50 116.7(6)
C38 Rh2 C45 C50 85.3(6)
C36 Rh2 C45 C50 112.6(6)
C35 Rh2 C45 C50 53.5(7)
P2 Rh2 C45 C50 -58.2(6)
Br2 Rh2 C45 C50 -150.1(5)
C39 Rh2 C45 C46 -116.2(5)
C37 Rh2 C45 C46 -50.7(5)
C38 Rh2 C45 C46 -82.1(5)
C36 Rh2 C45 C46 -54.8(7)
C35 Rh2 C45 C46 -113.9(5)
P2 Rh2 C45 C46 134.4(5)
Br2 Rh2 C45 C46 42.5(5)
C50 C45 C46 C47 -0.7(9)
Rh2 C45 C46 C47 167.8(5)
C45 C46 C47 C48 1.7(10)
C46 C47 C48 C49 -2.2(11)
C47 C48 C49 C50 1.7(11)
C46 C45 C50 C49 0.2(10)
Rh2 C45 C50 C49 -167.6(5)
C48 C49 C50 C45 -0.8(11)
C57 P2 C51 C52 -152.2(5)
C63 P2 C51 C52 -46.7(6)
Rh2 P2 C51 C52 75.7(6)
C57 P2 C51 C56 29.7(6)
C63 P2 C51 C56 135.2(5)
Rh2 P2 C51 C56 -102.4(5)
C56 C51 C52 C53 3.5(10)
P2 C51 C52 C53 -174.7(6)
C51 C52 C53 C54 -2.7(12)
C52 C53 C54 C55 1.4(12)
C53 C54 C55 C56 -1.0(11)
C52 C51 C56 C55 -3.2(9)
P2 C51 C56 C55 175.0(5)
C54 C55 C56 C51 2.0(10)
C51 P2 C57 C58 -119.3(6)
C63 P2 C57 C58 134.6(6)
Rh2 P2 C57 C58 9.9(6)
C51 P2 C57 C62 58.0(6)
C63 P2 C57 C62 -48.1(7)
Rh2 P2 C57 C62 -172.8(5)
C62 C57 C58 C59 -0.9(11)
P2 C57 C58 C59 176.5(6)
C57 C58 C59 C60 -0.3(13)
C58 C59 C60 C61 0.7(14)
C59 C60 C61 C62 0.1(14)
C60 C61 C62 C57 -1.3(14)
C58 C57 C62 C61 1.7(12)
P2 C57 C62 C61 -175.8(7)
C51 P2 C63 C68 151.8(4)
C57 P2 C63 C68 -102.6(5)
Rh2 P2 C63 C68 27.2(5)
C51 P2 C63 C64 -26.9(6)
C57 P2 C63 C64 78.8(6)
Rh2 P2 C63 C64 -151.4(5)
C68 C63 C64 C65 1.0(10)
P2 C63 C64 C65 179.6(5)
C63 C64 C65 C66 -2.9(11)
C64 C65 C66 C67 3.9(12)
C65 C66 C67 C68 -2.9(11)
C64 C63 C68 C67 0.0(9)
P2 C63 C68 C67 -178.7(5)
C66 C67 C68 C63 0.9(10)
